data_2235369
loop_
_publ_author_name
'Mohamad, Fatin Allia'
'Baba, Ibrahim'
'Mohamed Tahir, Mohamed Ibrahim'
'Tiekink, Edward R. T.'

_publ_section_title
;
 (Bipyridine-\k^2^<i>N</i>,<i>N</i>')chlorido[<i>N</i>-(2-hydroxyethyl)-<i>N</i>-isopropyldithiocarbamato-\k^2^<i>S</i>,<i>S</i>']zinc(II)
;
_journal_coeditor_code BT5940
_journal_issue 7
_journal_name_full 'Acta Crystallographica Section E'
_journal_page_first m958
_journal_page_last m959
_journal_paper_doi 10.1107/S1600536812027626
_journal_volume 68
_journal_year 2012
_chemical_formula_iupac '[Zn (C6 H12 N O S2) Cl (C10 H8 N2)]'
_chemical_formula_moiety 'C16 H20 Cl N3 O S2 Zn'
_chemical_formula_sum 'C16 H20 Cl N3 O S2 Zn'
_chemical_formula_weight 435.29
_chemical_name_systematic
;
(Bipyridine-\k^2^<i>N</i>,<i>N</i>')chlorido[<i>N</i>-(2-hydroxyethyl)-
<i>N</i>-isopropyldithiocarbamato-\k^2^<i>S</i>,<i>S</i>']zinc(II)
;
_space_group_IT_number 14
_symmetry_cell_setting monoclinic
_symmetry_space_group_name_Hall '-P 2yn'
_symmetry_space_group_name_H-M 'P 1 21/n 1'
_atom_sites_solution_hydrogens geom
_atom_sites_solution_primary direct
_atom_sites_solution_secondary difmap
_audit_creation_method SHELXL-97
_cell_angle_alpha 90.00
_cell_angle_beta 114.423(7)
_cell_angle_gamma 90.00
_cell_formula_units_Z 4
_cell_length_a 14.5008(10)
_cell_length_b 8.6216(4)
_cell_length_c 15.9905(9)
_cell_measurement_reflns_used 4897
_cell_measurement_temperature 100(2)
_cell_measurement_theta_max 28.7442
_cell_measurement_theta_min 2.3575
_cell_volume 1820.2(2)
_computing_cell_refinement 'CrysAlis PRO (Agilent, 2011)'
_computing_data_collection 'CrysAlis PRO (Agilent, 2011)'
_computing_data_reduction 'CrysAlis PRO (Agilent, 2011)'
_computing_molecular_graphics 'ORTEP-3 for Windows (Farrugia, 1997) and DIAMOND (Brandenburg, 2006)'
_computing_publication_material 'publCIF (Westrip, 2010)'
_computing_structure_refinement 'SHELXL97 (Sheldrick, 2008)'
_computing_structure_solution 'SHELXS97 (Sheldrick, 2008)'
_diffrn_ambient_temperature 100(2)
_diffrn_detector_area_resol_mean 16.1952
_diffrn_measured_fraction_theta_full 0.970
_diffrn_measured_fraction_theta_max 0.970
_diffrn_measurement_device_type 'Oxford Diffraction Xcaliber Eos Gemini'
_diffrn_measurement_method '\w scans'
_diffrn_radiation_monochromator graphite
_diffrn_radiation_source 'fine-focus sealed tube'
_diffrn_radiation_type MoK\a
_diffrn_radiation_wavelength 0.71073
_diffrn_reflns_av_R_equivalents 0.0343
_diffrn_reflns_av_sigmaI/netI 0.0369
_diffrn_reflns_limit_h_max 18
_diffrn_reflns_limit_h_min -17
_diffrn_reflns_limit_k_max 9
_diffrn_reflns_limit_k_min -11
_diffrn_reflns_limit_l_max 20
_diffrn_reflns_limit_l_min -20
_diffrn_reflns_number 11927
_diffrn_reflns_theta_full 27.50
_diffrn_reflns_theta_max 27.50
_diffrn_reflns_theta_min 2.47
_diffrn_standards_decay_% 0
_diffrn_standards_interval_count 0
_diffrn_standards_interval_time 0
_diffrn_standards_number 0
_exptl_absorpt_coefficient_mu 1.734
_exptl_absorpt_correction_T_max 1.00000
_exptl_absorpt_correction_T_min 0.88242
_exptl_absorpt_correction_type multi-scan
_exptl_absorpt_process_details '(CrysAlis PRO; Agilent, 2011)'
_exptl_crystal_colour colourless
_exptl_crystal_density_diffrn 1.588
_exptl_crystal_density_method 'not measured'
_exptl_crystal_description block
_exptl_crystal_F_000 896
_exptl_crystal_size_max 0.35
_exptl_crystal_size_mid 0.20
_exptl_crystal_size_min 0.12
_refine_diff_density_max 0.828
_refine_diff_density_min -0.373
_refine_ls_extinction_method none
_refine_ls_goodness_of_fit_ref 1.041
_refine_ls_hydrogen_treatment mixed
_refine_ls_matrix_type full
_refine_ls_number_parameters 222
_refine_ls_number_reflns 4061
_refine_ls_number_restraints 1
_refine_ls_restrained_S_all 1.041
_refine_ls_R_factor_all 0.0371
_refine_ls_R_factor_gt 0.0306
_refine_ls_shift/su_max 0.001
_refine_ls_shift/su_mean 0.000
_refine_ls_structure_factor_coef Fsqd
_refine_ls_weighting_details 'calc w=1/[\s^2^(Fo^2^)+(0.0245P)^2^+1.5375P] where P=(Fo^2^+2Fc^2^)/3'
_refine_ls_weighting_scheme calc
_refine_ls_wR_factor_gt 0.0673
_refine_ls_wR_factor_ref 0.0710
_reflns_number_gt 3603
_reflns_number_total 4061
_reflns_threshold_expression I>2\s(I)
_cod_data_source_file bt5940.cif
_cod_data_source_block I
_cod_original_cell_volume 1820.25(18)
_cod_original_sg_symbol_H-M 'P 21/n'
_cod_database_code 2235369
_cod_database_fobs_code 2235369

loop_
_symmetry_equiv_pos_as_xyz
'x, y, z'
'x+1/2, -y+1/2, z+1/2'
'-x, -y, -z'
'-x-1/2, y-1/2, -z-1/2'

loop_
_atom_site_type_symbol
_atom_site_label
_atom_site_fract_x
_atom_site_fract_y
_atom_site_fract_z
_atom_site_U_iso_or_equiv
_atom_site_adp_type
_atom_site_calc_flag
_atom_site_refinement_flags
_atom_site_occupancy
_atom_site_symmetry_multiplicity
Zn Zn 0.330691(19) 0.17193(3) 0.503343(15) 0.01377(8) Uani d . 1 1
Cl Cl1 0.35450(4) 0.06878(6) 0.38450(3) 0.01704(12) Uani d . 1 1
S S1 0.17619(4) 0.07781(6) 0.51151(3) 0.01631(12) Uani d . 1 1
S S2 0.38248(4) -0.02253(6) 0.63081(3) 0.01617(12) Uani d . 1 1
O O1 0.29263(14) -0.1242(2) 0.85472(11) 0.0279(4) Uani d D 1 1
H H1o 0.294(2) -0.194(2) 0.8922(15) 0.030 Uiso d D 1 1
N N1 0.21773(14) -0.1346(2) 0.64509(12) 0.0164(4) Uani d . 1 1
N N2 0.44495(14) 0.3303(2) 0.58105(11) 0.0142(4) Uani d . 1 1
N N3 0.26566(14) 0.3969(2) 0.45052(11) 0.0148(4) Uani d . 1 1
C C1 0.25446(16) -0.0378(2) 0.60191(13) 0.0146(4) Uani d . 1 1
C C2 0.28503(17) -0.2471(3) 0.71296(14) 0.0183(5) Uani d . 1 1
H H2A 0.3303 -0.2945 0.6878 0.022 Uiso calc R 1 1
H H2B 0.2429 -0.3310 0.7211 0.022 Uiso calc R 1 1
C C3 0.34975(19) -0.1781(3) 0.80665(15) 0.0239(5) Uani d . 1 1
H H3A 0.3983 -0.2578 0.8444 0.029 Uiso calc R 1 1
H H3B 0.3894 -0.0906 0.7984 0.029 Uiso calc R 1 1
C C4 0.10593(17) -0.1546(3) 0.61485(15) 0.0179(5) Uani d . 1 1
H H4 0.0724 -0.0613 0.5774 0.021 Uiso calc R 1 1
C C5 0.07640(18) -0.1600(3) 0.69567(15) 0.0225(5) Uani d . 1 1
H H5A 0.0974 -0.2595 0.7276 0.034 Uiso calc R 1 1
H H5B 0.0028 -0.1489 0.6733 0.034 Uiso calc R 1 1
H H5C 0.1099 -0.0752 0.7382 0.034 Uiso calc R 1 1
C C6 0.06906(18) -0.2952(3) 0.55214(15) 0.0238(5) Uani d . 1 1
H H6A 0.0830 -0.2801 0.4977 0.036 Uiso calc R 1 1
H H6B -0.0040 -0.3080 0.5332 0.036 Uiso calc R 1 1
H H6C 0.1045 -0.3882 0.5852 0.036 Uiso calc R 1 1
C C7 0.53526(17) 0.2870(3) 0.64499(14) 0.0181(5) Uani d . 1 1
H H7 0.5487 0.1796 0.6569 0.022 Uiso calc R 1 1
C C8 0.61006(17) 0.3927(3) 0.69449(15) 0.0198(5) Uani d . 1 1
H H8 0.6734 0.3585 0.7396 0.024 Uiso calc R 1 1
C C9 0.59019(17) 0.5490(3) 0.67659(14) 0.0198(5) Uani d . 1 1
H H9 0.6401 0.6241 0.7092 0.024 Uiso calc R 1 1
C C10 0.49646(17) 0.5954(3) 0.61041(14) 0.0172(5) Uani d . 1 1
H H10 0.4815 0.7024 0.5974 0.021 Uiso calc R 1 1
C C11 0.42524(16) 0.4830(2) 0.56367(13) 0.0138(4) Uani d . 1 1
C C12 0.32424(16) 0.5203(3) 0.48989(13) 0.0141(4) Uani d . 1 1
C C13 0.29299(18) 0.6707(3) 0.46101(14) 0.0188(5) Uani d . 1 1
H H13 0.3355 0.7563 0.4897 0.023 Uiso calc R 1 1
C C14 0.19875(19) 0.6939(3) 0.38968(14) 0.0215(5) Uani d . 1 1
H H14 0.1757 0.7960 0.3692 0.026 Uiso calc R 1 1
C C15 0.13850(18) 0.5670(3) 0.34845(15) 0.0224(5) Uani d . 1 1
H H15 0.0740 0.5801 0.2989 0.027 Uiso calc R 1 1
C C16 0.17453(17) 0.4209(3) 0.38117(14) 0.0199(5) Uani d . 1 1
H H16 0.1331 0.3336 0.3535 0.024 Uiso calc R 1 1

loop_
_atom_site_aniso_label
_atom_site_aniso_U_11
_atom_site_aniso_U_22
_atom_site_aniso_U_33
_atom_site_aniso_U_12
_atom_site_aniso_U_13
_atom_site_aniso_U_23
Zn 0.01493(14) 0.01139(14) 0.01590(12) -0.00257(10) 0.00730(10) -0.00175(9)
Cl1 0.0189(3) 0.0167(3) 0.0165(2) 0.0009(2) 0.0083(2) -0.00189(19)
S1 0.0165(3) 0.0150(3) 0.0181(2) 0.0020(2) 0.0078(2) 0.0045(2)
S2 0.0143(3) 0.0157(3) 0.0171(2) -0.0017(2) 0.0050(2) 0.0012(2)
O1 0.0363(11) 0.0248(10) 0.0236(8) -0.0009(8) 0.0135(8) 0.0025(7)
N1 0.0153(9) 0.0171(10) 0.0164(8) 0.0000(8) 0.0063(7) 0.0021(7)
N2 0.0166(9) 0.0127(9) 0.0157(8) -0.0020(7) 0.0091(7) -0.0006(7)
N3 0.0163(9) 0.0140(9) 0.0156(8) -0.0029(8) 0.0081(7) -0.0023(7)
C1 0.0166(11) 0.0131(11) 0.0144(9) 0.0006(9) 0.0067(8) -0.0018(8)
C2 0.0184(11) 0.0154(12) 0.0199(10) 0.0021(10) 0.0066(9) 0.0059(9)
C3 0.0245(13) 0.0265(13) 0.0193(11) -0.0029(11) 0.0077(9) 0.0032(9)
C4 0.0144(11) 0.0188(12) 0.0209(10) -0.0009(9) 0.0077(9) 0.0033(9)
C5 0.0186(12) 0.0288(14) 0.0226(11) -0.0058(10) 0.0110(9) -0.0003(10)
C6 0.0164(12) 0.0291(14) 0.0239(11) -0.0027(11) 0.0064(9) -0.0041(10)
C7 0.0169(11) 0.0187(12) 0.0209(10) 0.0005(10) 0.0099(9) 0.0026(9)
C8 0.0155(11) 0.0261(13) 0.0178(10) -0.0018(10) 0.0070(8) 0.0007(9)
C9 0.0186(12) 0.0250(13) 0.0184(10) -0.0082(10) 0.0103(9) -0.0058(9)
C10 0.0197(12) 0.0154(11) 0.0191(10) -0.0030(9) 0.0107(9) -0.0033(8)
C11 0.0178(11) 0.0126(11) 0.0150(9) -0.0035(9) 0.0105(8) -0.0020(8)
C12 0.0187(11) 0.0142(11) 0.0125(9) -0.0011(9) 0.0096(8) -0.0022(8)
C13 0.0274(13) 0.0127(11) 0.0162(10) -0.0017(10) 0.0089(9) -0.0008(8)
C14 0.0298(14) 0.0176(12) 0.0171(10) 0.0048(10) 0.0096(9) 0.0030(9)
C15 0.0207(12) 0.0267(13) 0.0177(10) 0.0032(10) 0.0059(9) 0.0003(9)
C16 0.0179(12) 0.0233(13) 0.0176(10) -0.0029(10) 0.0065(9) -0.0020(9)

loop_
_atom_type_symbol
_atom_type_description
_atom_type_scat_dispersion_real
_atom_type_scat_dispersion_imag
_atom_type_scat_source
C C 0.0033 0.0016 'International Tables Vol C Tables 4.2.6.8 and 6.1.1.4'
H H 0.0000 0.0000 'International Tables Vol C Tables 4.2.6.8 and 6.1.1.4'
Cl Cl 0.1484 0.1585 'International Tables Vol C Tables 4.2.6.8 and 6.1.1.4'
N N 0.0061 0.0033 'International Tables Vol C Tables 4.2.6.8 and 6.1.1.4'
O O 0.0106 0.0060 'International Tables Vol C Tables 4.2.6.8 and 6.1.1.4'
S S 0.1246 0.1234 'International Tables Vol C Tables 4.2.6.8 and 6.1.1.4'
Zn Zn 0.2839 1.4301 'International Tables Vol C Tables 4.2.6.8 and 6.1.1.4'

loop_
_geom_angle_atom_site_label_1
_geom_angle_atom_site_label_2
_geom_angle_atom_site_label_3
_geom_angle
N2 Zn N3 76.10(7)
N2 Zn Cl1 113.32(5)
N3 Zn Cl1 102.61(5)
N2 Zn S1 134.39(5)
N3 Zn S1 93.28(5)
Cl1 Zn S1 112.28(2)
N2 Zn S2 93.20(5)
N3 Zn S2 148.41(5)
Cl1 Zn S2 108.90(2)
S1 Zn S2 72.914(19)
C1 S1 Zn 86.37(8)
C1 S2 Zn 84.58(7)
C3 O1 H1o 107(2)
C1 N1 C2 120.56(19)
C1 N1 C4 121.19(18)
C2 N1 C4 117.28(17)
C7 N2 C11 119.03(19)
C7 N2 Zn 123.48(15)
C11 N2 Zn 117.49(14)
C16 N3 C12 118.67(19)
C16 N3 Zn 125.42(15)
C12 N3 Zn 115.87(14)
N1 C1 S2 121.89(16)
N1 C1 S1 121.97(17)
S2 C1 S1 116.13(12)
N1 C2 C3 114.61(19)
N1 C2 H2A 108.6
C3 C2 H2A 108.6
N1 C2 H2B 108.6
C3 C2 H2B 108.6
H2A C2 H2B 107.6
O1 C3 C2 113.6(2)
O1 C3 H3A 108.8
C2 C3 H3A 108.8
O1 C3 H3B 108.8
C2 C3 H3B 108.8
H3A C3 H3B 107.7
N1 C4 C5 112.13(17)
N1 C4 C6 110.02(18)
C5 C4 C6 112.90(19)
N1 C4 H4 107.2
C5 C4 H4 107.2
C6 C4 H4 107.2
C4 C5 H5A 109.5
C4 C5 H5B 109.5
H5A C5 H5B 109.5
C4 C5 H5C 109.5
H5A C5 H5C 109.5
H5B C5 H5C 109.5
C4 C6 H6A 109.5
C4 C6 H6B 109.5
H6A C6 H6B 109.5
C4 C6 H6C 109.5
H6A C6 H6C 109.5
H6B C6 H6C 109.5
N2 C7 C8 122.7(2)
N2 C7 H7 118.6
C8 C7 H7 118.6
C9 C8 C7 118.4(2)
C9 C8 H8 120.8
C7 C8 H8 120.8
C8 C9 C10 119.5(2)
C8 C9 H9 120.3
C10 C9 H9 120.3
C11 C10 C9 118.9(2)
C11 C10 H10 120.5
C9 C10 H10 120.5
N2 C11 C10 121.5(2)
N2 C11 C12 115.40(18)
C10 C11 C12 123.1(2)
N3 C12 C13 121.8(2)
N3 C12 C11 115.14(19)
C13 C12 C11 123.0(2)
C14 C13 C12 119.0(2)
C14 C13 H13 120.5
C12 C13 H13 120.5
C13 C14 C15 119.4(2)
C13 C14 H14 120.3
C15 C14 H14 120.3
C16 C15 C14 118.4(2)
C16 C15 H15 120.8
C14 C15 H15 120.8
N3 C16 C15 122.8(2)
N3 C16 H16 118.6
C15 C16 H16 118.6

loop_
_geom_bond_atom_site_label_1
_geom_bond_atom_site_label_2
_geom_bond_distance
_geom_bond_publ_flag
Zn Cl1 2.2503(5) y
Zn S1 2.4366(6) y
Zn S2 2.5026(6) y
Zn N2 2.1097(18) y
Zn N3 2.1692(18) y
S1 C1 1.736(2) y
S2 C1 1.723(2) y
O1 C3 1.421(3) ?
O1 H1o 0.844(10) ?
N1 C1 1.327(3) ?
N1 C2 1.482(3) ?
N1 C4 1.498(3) ?
N2 C7 1.339(3) ?
N2 C11 1.351(3) ?
N3 C16 1.344(3) ?
N3 C12 1.344(3) ?
C2 C3 1.522(3) ?
C2 H2A 0.9900 ?
C2 H2B 0.9900 ?
C3 H3A 0.9900 ?
C3 H3B 0.9900 ?
C4 C5 1.521(3) ?
C4 C6 1.523(3) ?
C4 H4 1.0000 ?
C5 H5A 0.9800 ?
C5 H5B 0.9800 ?
C5 H5C 0.9800 ?
C6 H6A 0.9800 ?
C6 H6B 0.9800 ?
C6 H6C 0.9800 ?
C7 C8 1.386(3) ?
C7 H7 0.9500 ?
C8 C9 1.383(3) ?
C8 H8 0.9500 ?
C9 C10 1.392(3) ?
C9 H9 0.9500 ?
C10 C11 1.388(3) ?
C10 H10 0.9500 ?
C11 C12 1.487(3) ?
C12 C13 1.388(3) ?
C13 C14 1.386(3) ?
C13 H13 0.9500 ?
C14 C15 1.386(3) ?
C14 H14 0.9500 ?
C15 C16 1.381(3) ?
C15 H15 0.9500 ?
C16 H16 0.9500 ?

loop_
_geom_hbond_atom_site_label_D
_geom_hbond_atom_site_label_H
_geom_hbond_atom_site_label_A
_geom_hbond_site_symmetry_A
_geom_hbond_distance_DH
_geom_hbond_distance_HA
_geom_hbond_distance_DA
_geom_hbond_angle_DHA
O1 H1o S1 4_657 0.84(2) 2.424(19) 3.2528(18) 167(2)
C6 H6c O1 4_657 0.98 2.47 3.438(3) 169
C13 H13 S2 1_565 0.95 2.81 3.625(2) 144
C7 H7 Cl1 3_656 0.95 2.79 3.579(3) 142
C8 H8 Cl1 2_555 0.95 2.76 3.606(2) 148

loop_
_geom_torsion_atom_site_label_1
_geom_torsion_atom_site_label_2
_geom_torsion_atom_site_label_3
_geom_torsion_atom_site_label_4
_geom_torsion
N2 Zn S1 C1 -77.16(10)
N3 Zn S1 C1 -150.87(8)
Cl1 Zn S1 C1 104.07(7)
S2 Zn S1 C1 0.17(7)
N2 Zn S2 C1 135.54(9)
N3 Zn S2 C1 67.16(12)
Cl1 Zn S2 C1 -108.48(7)
S1 Zn S2 C1 -0.17(7)
N3 Zn N2 C7 -178.42(18)
Cl1 Zn N2 C7 -80.48(17)
S1 Zn N2 C7 100.76(17)
S2 Zn N2 C7 31.69(16)
N3 Zn N2 C11 0.66(14)
Cl1 Zn N2 C11 98.60(15)
S1 Zn N2 C11 -80.16(16)
S2 Zn N2 C11 -149.23(14)
N2 Zn N3 C16 177.47(18)
Cl1 Zn N3 C16 66.22(17)
S1 Zn N3 C16 -47.48(17)
S2 Zn N3 C16 -109.55(17)
N2 Zn N3 C12 -0.47(14)
Cl1 Zn N3 C12 -111.72(14)
S1 Zn N3 C12 134.57(14)
S2 Zn N3 C12 72.51(18)
C2 N1 C1 S2 -7.2(3)
C4 N1 C1 S2 -175.69(15)
C2 N1 C1 S1 171.42(15)
C4 N1 C1 S1 2.9(3)
Zn S2 C1 N1 178.96(18)
Zn S2 C1 S1 0.26(11)
Zn S1 C1 N1 -178.97(18)
Zn S1 C1 S2 -0.26(11)
C1 N1 C2 C3 78.0(3)
C4 N1 C2 C3 -113.0(2)
N1 C2 C3 O1 66.0(3)
C1 N1 C4 C5 -137.2(2)
C2 N1 C4 C5 54.0(3)
C1 N1 C4 C6 96.3(2)
C2 N1 C4 C6 -72.5(2)
C11 N2 C7 C8 0.0(3)
Zn N2 C7 C8 179.02(16)
N2 C7 C8 C9 -0.2(3)
C7 C8 C9 C10 0.3(3)
C8 C9 C10 C11 -0.2(3)
C7 N2 C11 C10 0.1(3)
Zn N2 C11 C10 -179.00(15)
C7 N2 C11 C12 178.38(18)
Zn N2 C11 C12 -0.7(2)
C9 C10 C11 N2 0.0(3)
C9 C10 C11 C12 -178.10(19)
C16 N3 C12 C13 0.2(3)
Zn N3 C12 C13 178.27(16)
C16 N3 C12 C11 -177.85(18)
Zn N3 C12 C11 0.2(2)
N2 C11 C12 N3 0.3(3)
C10 C11 C12 N3 178.54(19)
N2 C11 C12 C13 -177.68(19)
C10 C11 C12 C13 0.5(3)
N3 C12 C13 C14 0.1(3)
C11 C12 C13 C14 177.9(2)
C12 C13 C14 C15 -0.6(3)
C13 C14 C15 C16 0.8(3)
C12 N3 C16 C15 0.1(3)
Zn N3 C16 C15 -177.77(17)
C14 C15 C16 N3 -0.6(3)
